data_4114541
loop_
_publ_author_name
'Wei Lu'
'Nianyong Zhu'
'Chi-Ming Che'

_publ_section_title
;
 Polymorphic Forms of a Gold(I) Arylacetylide Complex with Contrasting
 Phosphorescent Characteristics
;
_journal_name_full 'Journal of the American Chemical Society'
_journal_page_first 16081
_journal_page_last 16088
_journal_paper_doi 10.1021/ja0382415
_journal_volume 125
_journal_year 2003
_chemical_formula_moiety 'C26 H33 Au F5 P'
_chemical_formula_sum 'C26 H33 Au F5 P'
_chemical_formula_weight 668.46
_chemical_name_systematic
;
  ?
;
_space_group_IT_number 4
_symmetry_cell_setting monoclinic
_symmetry_space_group_name_Hall 'P 2yb'
_symmetry_space_group_name_H-M 'P 1 21 1'
_atom_sites_solution_hydrogens geom
_atom_sites_solution_primary direct
_atom_sites_solution_secondary difmap
_audit_creation_method SHELXL-97
_cell_angle_alpha 90.00
_cell_angle_beta 106.87(3)
_cell_angle_gamma 90.00
_cell_formula_units_Z 2
_cell_length_a 11.573(2)
_cell_length_b 8.533(2)
_cell_length_c 14.077(3)
_cell_measurement_reflns_used 0
_cell_measurement_temperature 253(2)
_cell_measurement_theta_max 0
_cell_measurement_theta_min 0
_cell_volume 1330.3(5)
_computing_cell_refinement Scalepack
_computing_data_collection MarControl
_computing_data_reduction Denzo
_computing_molecular_graphics 'Ortep-3 for Windows (Farrugia, 1997)'
_computing_publication_material 'WinGX publication routines (Farrugia, 1999)'
_computing_structure_refinement 'SHELXL-97 (Sheldrick, 1997)'
_computing_structure_solution SIR-97
_diffrn_ambient_temperature 253(2)
_diffrn_measured_fraction_theta_full 0.968
_diffrn_measured_fraction_theta_max 0.968
_diffrn_measurement_device_type Mar300
_diffrn_measurement_method Oscillation
_diffrn_radiation_monochromator graphite
_diffrn_radiation_source 'fine-focus sealed tube'
_diffrn_radiation_type MoK\a
_diffrn_radiation_wavelength 0.71069
_diffrn_reflns_av_R_equivalents 0.0450
_diffrn_reflns_av_sigmaI/netI 0.0769
_diffrn_reflns_limit_h_max 13
_diffrn_reflns_limit_h_min -13
_diffrn_reflns_limit_k_max 9
_diffrn_reflns_limit_k_min -9
_diffrn_reflns_limit_l_max 16
_diffrn_reflns_limit_l_min -16
_diffrn_reflns_number 8566
_diffrn_reflns_theta_full 25.35
_diffrn_reflns_theta_max 25.35
_diffrn_reflns_theta_min 1.51
_exptl_absorpt_coefficient_mu 5.636
_exptl_absorpt_correction_type none
_exptl_crystal_colour colorless
_exptl_crystal_density_diffrn 1.669
_exptl_crystal_description prism
_exptl_crystal_F_000 656
_exptl_crystal_size_max 0.2
_exptl_crystal_size_mid 0.2
_exptl_crystal_size_min 0.1
_refine_diff_density_max 1.555
_refine_diff_density_min -1.776
_refine_diff_density_rms 0.149
_refine_ls_abs_structure_details 'Flack H D (1983), Acta Cryst. A39, 876-881'
_refine_ls_abs_structure_Flack -0.005(11)
_refine_ls_extinction_method none
_refine_ls_goodness_of_fit_ref 1.034
_refine_ls_hydrogen_treatment mixed
_refine_ls_matrix_type full
_refine_ls_number_parameters 298
_refine_ls_number_reflns 4561
_refine_ls_number_restraints 1
_refine_ls_restrained_S_all 1.034
_refine_ls_R_factor_all 0.0431
_refine_ls_R_factor_gt 0.0384
_refine_ls_shift/su_max 0.000
_refine_ls_shift/su_mean 0.000
_refine_ls_structure_factor_coef Fsqd
_refine_ls_weighting_details 'calc w=1/[\s^2^(Fo^2^)+(0.0434P)^2^+0.0000P] where P=(Fo^2^+2Fc^2^)/3'
_refine_ls_weighting_scheme calc
_refine_ls_wR_factor_gt 0.1021
_refine_ls_wR_factor_ref 0.1044
_reflns_number_gt 4044
_reflns_number_total 4561
_reflns_threshold_expression >2sigma(I)
_cod_data_source_file ja0382415si20030831_053355_4.cif
_cod_data_source_block mar658
_cod_database_code 4114541

loop_
_symmetry_equiv_pos_as_xyz
'x, y, z'
'-x, y+1/2, -z'

loop_
_atom_site_label
_atom_site_type_symbol
_atom_site_fract_x
_atom_site_fract_y
_atom_site_fract_z
_atom_site_U_iso_or_equiv
_atom_site_adp_type
_atom_site_occupancy
_atom_site_symmetry_multiplicity
_atom_site_calc_flag
_atom_site_refinement_flags
Au1 Au 0.49073(2) 0.71710(14) 0.750459(18) 0.05231(13) Uani 1 1 d .
P1 P 0.64272(18) 0.8956(2) 0.78738(13) 0.0442(4) Uani 1 1 d .
F1 F 0.2539(6) 0.2770(6) 0.5194(4) 0.0828(17) Uani 1 1 d .
F2 F 0.1254(6) 0.0124(7) 0.4795(4) 0.0915(18) Uani 1 1 d .
F3 F 0.0504(9) -0.1570(15) 0.6231(5) 0.243(8) Uani 1 1 d .
F4 F 0.0731(6) 0.0218(8) 0.7983(5) 0.098(2) Uani 1 1 d .
F5 F 0.1990(6) 0.2888(8) 0.8381(4) 0.096(2) Uani 1 1 d .
C1 C 0.3703(8) 0.5388(12) 0.7205(6) 0.062(2) Uani 1 1 d .
C2 C 0.3058(8) 0.4290(10) 0.7035(6) 0.057(2) Uani 1 1 d .
C3 C 0.2320(7) 0.2944(10) 0.6796(6) 0.0536(19) Uani 1 1 d .
C4 C 0.2088(7) 0.2196(14) 0.5887(5) 0.0613(19) Uani 1 1 d .
C5 C 0.1431(8) 0.0801(9) 0.5727(6) 0.061(2) Uani 1 1 d .
C6 C 0.0986(9) 0.0097(13) 0.6390(7) 0.073(3) Uani 1 1 d .
C7 C 0.1175(8) 0.0853(12) 0.7263(7) 0.068(2) Uani 1 1 d .
C8 C 0.1807(7) 0.2196(14) 0.7477(5) 0.0634(19) Uani 1 1 d .
C9 C 0.6523(7) 1.0118(9) 0.6803(5) 0.0502(18) Uani 1 1 d .
H9 H 0.6648 0.9335 0.6333 0.060 Uiso 1 1 calc R
C10 C 0.5373(8) 1.0942(13) 0.6240(6) 0.068(3) Uani 1 1 d .
H10A H 0.5221 1.1806 0.6635 0.082 Uiso 1 1 calc R
H10B H 0.4701 1.0217 0.6126 0.082 Uiso 1 1 calc R
C11 C 0.5455(9) 1.1559(13) 0.5252(7) 0.074(3) Uani 1 1 d .
H11A H 0.5513 1.0687 0.4827 0.089 Uiso 1 1 calc R
H11B H 0.4728 1.2144 0.4929 0.089 Uiso 1 1 calc R
C12 C 0.6545(9) 1.2609(13) 0.5399(6) 0.081(3) Uani 1 1 d .
H12A H 0.6628 1.2897 0.4755 0.097 Uiso 1 1 calc R
H12B H 0.6421 1.3563 0.5731 0.097 Uiso 1 1 calc R
C13 C 0.7662(9) 1.1851(13) 0.5985(6) 0.076(3) Uani 1 1 d .
H13A H 0.8316 1.2604 0.6103 0.091 Uiso 1 1 calc R
H13B H 0.7849 1.0997 0.5600 0.091 Uiso 1 1 calc R
C14 C 0.7606(8) 1.1221(11) 0.6962(6) 0.066(2) Uani 1 1 d .
H14A H 0.7529 1.2080 0.7391 0.079 Uiso 1 1 calc R
H14B H 0.8345 1.0659 0.7282 0.079 Uiso 1 1 calc R
C15 C 0.6365(7) 1.0214(9) 0.8939(5) 0.0476(17) Uani 1 1 d .
H15 H 0.6259 0.9490 0.9448 0.057 Uiso 1 1 calc R
C16 C 0.5256(9) 1.1276(12) 0.8688(7) 0.067(2) Uani 1 1 d .
H16A H 0.5333 1.2073 0.8219 0.080 Uiso 1 1 calc R
H16B H 0.4539 1.0662 0.8381 0.080 Uiso 1 1 calc R
C17 C 0.5129(9) 1.2045(14) 0.9615(7) 0.074(3) Uani 1 1 d .
H17A H 0.4987 1.1248 1.0059 0.089 Uiso 1 1 calc R
H17B H 0.4438 1.2742 0.9442 0.089 Uiso 1 1 calc R
C18 C 0.6262(9) 1.2977(10) 1.0144(7) 0.073(3) Uani 1 1 d .
H18A H 0.6353 1.3850 0.9730 0.088 Uiso 1 1 calc R
H18B H 0.6176 1.3398 1.0760 0.088 Uiso 1 1 calc R
C19 C 0.7368(9) 1.1954(12) 1.0363(6) 0.072(3) Uani 1 1 d .
H19A H 0.7324 1.1169 1.0850 0.087 Uiso 1 1 calc R
H19B H 0.8079 1.2590 1.0647 0.087 Uiso 1 1 calc R
C20 C 0.7491(8) 1.1139(12) 0.9432(7) 0.067(3) Uani 1 1 d .
H20A H 0.7626 1.1915 0.8972 0.081 Uiso 1 1 calc R
H20B H 0.8182 1.0440 0.9609 0.081 Uiso 1 1 calc R
C21 C 0.7839(7) 0.7943(9) 0.8293(5) 0.0476(17) Uani 1 1 d .
H21 H 0.8487 0.8723 0.8471 0.057 Uiso 1 1 calc R
C22 C 0.8071(8) 0.6835(9) 0.7471(5) 0.058(2) Uani 1 1 d .
H22A H 0.7392 0.6126 0.7244 0.069 Uiso 1 1 calc R
H22B H 0.8109 0.7470 0.6909 0.069 Uiso 1 1 calc R
C23 C 0.9213(9) 0.5884(11) 0.7817(6) 0.069(2) Uani 1 1 d .
H23A H 0.9904 0.6579 0.7935 0.082 Uiso 1 1 calc R
H23B H 0.9249 0.5156 0.7297 0.082 Uiso 1 1 calc R
C24 C 0.9290(11) 0.4957(11) 0.8775(7) 0.079(3) Uani 1 1 d .
H24A H 0.8691 0.4128 0.8626 0.095 Uiso 1 1 calc R
H24B H 1.0080 0.4471 0.9011 0.095 Uiso 1 1 calc R
C25 C 0.9087(9) 0.5986(11) 0.9588(6) 0.069(3) Uani 1 1 d .
H25A H 0.9069 0.5337 1.0149 0.083 Uiso 1 1 calc R
H25B H 0.9755 0.6713 0.9809 0.083 Uiso 1 1 calc R
C26 C 0.7918(8) 0.6899(9) 0.9239(5) 0.056(2) Uani 1 1 d .
H26A H 0.7842 0.7570 0.9775 0.067 Uiso 1 1 calc R
H26B H 0.7246 0.6170 0.9085 0.067 Uiso 1 1 calc R

loop_
_atom_site_aniso_label
_atom_site_aniso_U_11
_atom_site_aniso_U_22
_atom_site_aniso_U_33
_atom_site_aniso_U_23
_atom_site_aniso_U_13
_atom_site_aniso_U_12
Au1 0.05632(19) 0.0555(2) 0.04492(16) -0.00187(15) 0.01437(12) -0.0080(3)
P1 0.0485(11) 0.0478(12) 0.0360(10) 0.0002(8) 0.0120(8) -0.0044(8)
F1 0.108(4) 0.083(4) 0.070(3) 0.004(3) 0.047(3) -0.004(3)
F2 0.126(5) 0.075(4) 0.068(4) -0.025(3) 0.020(4) 0.007(3)
F3 0.232(10) 0.412(17) 0.084(5) -0.052(7) 0.043(5) -0.279(12)
F4 0.105(5) 0.110(5) 0.092(4) 0.014(4) 0.048(4) -0.038(4)
F5 0.116(5) 0.128(5) 0.048(3) -0.022(3) 0.033(3) -0.037(4)
C1 0.067(6) 0.072(6) 0.047(5) 0.006(4) 0.015(4) 0.001(5)
C2 0.067(5) 0.046(5) 0.055(5) -0.008(4) 0.014(4) -0.013(4)
C3 0.058(5) 0.053(5) 0.049(4) 0.002(4) 0.014(4) 0.004(3)
C4 0.067(4) 0.073(6) 0.047(4) 0.008(6) 0.021(3) -0.018(7)
C5 0.077(6) 0.043(5) 0.056(5) -0.014(4) 0.007(4) 0.001(4)
C6 0.051(5) 0.104(8) 0.061(6) 0.010(5) 0.012(5) 0.002(5)
C7 0.061(6) 0.084(7) 0.060(6) 0.007(5) 0.020(5) -0.013(5)
C8 0.061(4) 0.076(5) 0.054(4) -0.016(6) 0.016(3) -0.005(7)
C9 0.059(5) 0.053(5) 0.039(4) 0.005(3) 0.014(4) 0.001(3)
C10 0.060(6) 0.094(7) 0.048(5) 0.012(5) 0.011(4) 0.001(5)
C11 0.072(7) 0.096(8) 0.053(5) 0.013(5) 0.015(5) 0.008(5)
C12 0.095(7) 0.105(9) 0.044(5) 0.032(5) 0.022(5) 0.007(6)
C13 0.083(6) 0.089(8) 0.053(5) 0.019(5) 0.015(5) -0.006(5)
C14 0.072(6) 0.066(6) 0.057(6) 0.022(4) 0.014(5) -0.019(4)
C15 0.057(5) 0.044(4) 0.045(4) -0.003(3) 0.020(4) -0.001(3)
C16 0.072(6) 0.071(6) 0.060(6) -0.006(4) 0.024(5) 0.018(5)
C17 0.080(6) 0.079(7) 0.069(5) -0.020(6) 0.032(4) 0.012(6)
C18 0.108(8) 0.059(6) 0.062(5) -0.013(5) 0.041(5) -0.001(5)
C19 0.093(6) 0.058(7) 0.063(5) -0.020(5) 0.019(5) -0.016(5)
C20 0.061(6) 0.088(7) 0.056(5) -0.031(5) 0.023(4) -0.017(5)
C21 0.043(4) 0.053(4) 0.045(4) 0.005(3) 0.010(3) -0.003(3)
C22 0.072(5) 0.066(7) 0.035(4) 0.004(3) 0.015(3) 0.007(4)
C23 0.075(6) 0.075(7) 0.053(6) -0.004(4) 0.015(5) 0.013(5)
C24 0.113(9) 0.049(5) 0.077(7) 0.005(5) 0.032(6) 0.007(5)
C25 0.081(6) 0.076(7) 0.055(5) 0.017(4) 0.026(5) 0.026(5)
C26 0.073(5) 0.057(6) 0.040(4) 0.015(3) 0.020(3) 0.014(4)

loop_
_atom_type_symbol
_atom_type_description
_atom_type_scat_dispersion_real
_atom_type_scat_dispersion_imag
_atom_type_scat_source
Au Au -2.0133 8.8022 'International Tables Vol C Tables 4.2.6.8 and 6.1.1.4'
P P 0.1023 0.0942 'International Tables Vol C Tables 4.2.6.8 and 6.1.1.4'
F F 0.0171 0.0103 'International Tables Vol C Tables 4.2.6.8 and 6.1.1.4'
C C 0.0033 0.0016 'International Tables Vol C Tables 4.2.6.8 and 6.1.1.4'
H H 0.0000 0.0000 'International Tables Vol C Tables 4.2.6.8 and 6.1.1.4'

loop_
_geom_angle_atom_site_label_1
_geom_angle_atom_site_label_2
_geom_angle_atom_site_label_3
_geom_angle
C1 Au1 P1 173.4(3)
C21 P1 C9 105.3(4)
C21 P1 C15 105.0(4)
C9 P1 C15 112.1(4)
C21 P1 Au1 108.9(3)
C9 P1 Au1 113.7(3)
C15 P1 Au1 111.3(3)
C2 C1 Au1 176.1(9)
C1 C2 C3 176.8(10)
C4 C3 C2 122.5(8)
C4 C3 C8 114.2(8)
C2 C3 C8 123.2(8)
F1 C4 C3 119.9(9)
F1 C4 C5 120.5(8)
C3 C4 C5 119.5(7)
C6 C5 F2 119.4(8)
C6 C5 C4 125.1(8)
F2 C5 C4 115.5(8)
C5 C6 C7 115.4(9)
C5 C6 F3 121.2(9)
C7 C6 F3 122.5(9)
C8 C7 C6 123.1(9)
C8 C7 F4 117.7(9)
C6 C7 F4 119.2(9)
C7 C8 F5 120.4(8)
C7 C8 C3 122.6(8)
F5 C8 C3 117.0(9)
C10 C9 C14 110.4(7)
C10 C9 P1 115.4(6)
C14 C9 P1 117.0(5)
C9 C10 C11 111.3(8)
C12 C11 C10 110.7(8)
C13 C12 C11 112.3(9)
C12 C13 C14 114.2(8)
C13 C14 C9 109.8(7)
C20 C15 C16 110.6(8)
C20 C15 P1 116.2(5)
C16 C15 P1 112.5(6)
C17 C16 C15 110.2(8)
C16 C17 C18 111.4(8)
C19 C18 C17 110.8(7)
C18 C19 C20 112.0(8)
C15 C20 C19 110.5(7)
C22 C21 C26 107.5(6)
C22 C21 P1 112.4(5)
C26 C21 P1 111.9(5)
C23 C22 C21 114.0(6)
C22 C23 C24 112.4(8)
C25 C24 C23 112.4(8)
C26 C25 C24 112.0(8)
C25 C26 C21 113.0(6)

loop_
_geom_bond_atom_site_label_1
_geom_bond_atom_site_label_2
_geom_bond_distance
Au1 C1 2.023(10)
Au1 P1 2.270(2)
P1 C21 1.790(8)
P1 C9 1.834(7)
P1 C15 1.862(7)
F1 C4 1.327(8)
F2 C5 1.393(9)
F3 C6 1.521(14)
F4 C7 1.374(10)
F5 C8 1.362(9)
C1 C2 1.179(12)
C2 C3 1.412(11)
C3 C4 1.384(11)
C3 C8 1.418(11)
C4 C5 1.395(12)
C5 C6 1.332(13)
C6 C7 1.348(13)
C7 C8 1.346(13)
C9 C10 1.511(12)
C9 C14 1.531(11)
C10 C11 1.515(13)
C11 C12 1.513(14)
C12 C13 1.466(13)
C13 C14 1.495(11)
C15 C20 1.510(11)
C15 C16 1.526(11)
C16 C17 1.504(11)
C17 C18 1.529(14)
C18 C19 1.506(13)
C19 C20 1.526(11)
C21 C22 1.576(10)
C21 C26 1.583(10)
C22 C23 1.506(12)
C23 C24 1.544(12)
C24 C25 1.514(13)
C25 C26 1.514(11)
